data_2002209
loop_
_publ_author_name
'Schenck, R von'
'Mueller-Buschbaum, Hk'

_publ_section_title
;
Darstellung und Kristallstruktur von Ba2 Tl2 O5
;
_journal_name_full
;
Zeitschrift fuer Anorganische und Allgemeine Chemie
;
_journal_page_first 197
_journal_page_last 201
_journal_paper_doi 10.1002/zaac.19744050210
_journal_volume 405
_journal_year 1974
_chemical_formula_structural 'Ba2 Tl2 O5'
_chemical_formula_sum 'Ba2 O5 Tl2'
_chemical_name_systematic 'Dibarium dithallium(III) oxide'
_space_group_IT_number 62
_symmetry_cell_setting orthorhombic
_symmetry_Int_Tables_number 62
_symmetry_space_group_name_Hall '-P 2n 2ac'
_symmetry_space_group_name_H-M 'P c m n'
_cell_angle_alpha 90
_cell_angle_beta 90
_cell_angle_gamma 90
_cell_formula_units_Z 4
_cell_length_a 6.264
_cell_length_b 17.258
_cell_length_c 6.05
_cell_volume 654.0
_refine_ls_R_factor_all 0.08
_cod_database_code 2002209

loop_
_symmetry_equiv_pos_as_xyz
x,y,z
1/2-x,1/2-y,1/2+z
-x,1/2+y,-z
1/2+x,-y,1/2-z
-x,-y,-z
1/2+x,1/2+y,1/2-z
x,1/2-y,z
1/2-x,y,1/2+z

loop_
_atom_site_label
_atom_site_type_symbol
_atom_site_symmetry_multiplicity
_atom_site_Wyckoff_symbol
_atom_site_fract_x
_atom_site_fract_y
_atom_site_fract_z
_atom_site_occupancy
_atom_site_attached_hydrogens
_atom_site_calc_flag
Ba1 Ba2+ 8 d 0.0155 0.1104 0.4844 1. 0 d
Tl1 Tl3+ 4 a 0. 0. 0. 1. 0 d
Tl2 Tl3+ 4 c 0.9447 0.25 0.9671 1. 0 d
O1 O2- 8 d 0.23 0.987 0.263 1. 0 d
O2 O2- 8 d 0.07 0.137 0.026 1. 0 d
O3 O2- 4 c 0.883 0.25 0.607 1. 0 d

loop_
_atom_type_symbol
_atom_type_oxidation_number
Ba2+ 2.000
Tl3+ 3.000
O2- -2.000
